data_1537059
loop_
_publ_author_name
'Kraus, F.'
'Korber, N.'

_publ_section_title
;
 K2 Li (N H2)3 and K2 Na (N H2)3 - Synthesis and crystal structure of two
 crystal-chemically isotypic mixed-cationic amides
;
_journal_name_full 'Journal of Solid State Chemistry'
_journal_page_first 1241
_journal_page_last 1246
_journal_volume 178
_journal_year 2005
_chemical_formula_sum 'H6 K2 Li N3'
_chemical_name_systematic 'K2 Li (N H2)3'
_space_group_IT_number 84
_symmetry_space_group_name_Hall '-P 4c'
_symmetry_space_group_name_H-M 'P 42/m'
_cell_angle_alpha 90
_cell_angle_beta 90
_cell_angle_gamma 90
_cell_formula_units_Z 4
_cell_length_a 6.872
_cell_length_b 6.872
_cell_length_c 11.706
_cell_volume 552.809
_citation_journal_id_ASTM JSSCBI
_cod_data_source_file Kraus_JSSCBI_2005_1705.cif
_cod_data_source_block H6K2Li1N3
_cod_original_cell_volume 552.8087
_cod_original_formula_sum 'H6 K2 Li1 N3'
_cod_database_code 1537059

loop_
_symmetry_equiv_pos_as_xyz
x,y,z
-y,x,z+1/2
-x,-y,z
y,-x,z+1/2
-x,-y,-z
y,-x,-z-1/2
x,y,-z
-y,x,-z-1/2

loop_
_atom_site_label
_atom_site_type_symbol
_atom_site_fract_x
_atom_site_fract_y
_atom_site_fract_z
_atom_site_occupancy
_atom_site_U_iso_or_equiv
N2 N-3 0.2007 0.2832 0.14839 1 0.0
N1 N-3 0.6442 0.2967 0 1 0.0
H2 H+1 0.157 0.191 0.2026 1 0.0
H3 H+1 0.097 0.333 0.132 1 0.0
Li1 Li+1 0.3513 0.3577 0 1 0.0
K2 K+1 0 0 0 1 0.0
K3 K+1 0.5 0.5 0.25 1 0.0
H1 H+1 0.718 0.319 0.056 1 0.0
K1 K+1 0.5 0 0.15304 1 0.0
